data_2000621
loop_
_publ_author_name
'Preut, H.'
'Klein, B.'
'Neumann, W. P.'

_publ_section_title
1,3,7,9-Tetra-<i>tert</i>-butyl-2,2,8,8-tetramethyl-5,10-diphenyl-1,3,5,7,9,10-hexaaza-2,8-disila-4,6-digermadispiro[3.1.3.1]decane
_journal_issue 9
_journal_name_full 'Acta Crystallographica Section C'
_journal_page_first 1675
_journal_page_last 1677
_journal_paper_doi 10.1107/S0108270192000453
_journal_volume 48
_journal_year 1992
_chemical_formula_sum 'C32 H58 Ge2 N6 Si2'
_chemical_formula_weight 728.20
_space_group_IT_number 2
_space_group_name_Hall '-P 1'
_space_group_name_H-M_alt 'P -1'
_symmetry_cell_setting triclinic
_symmetry_space_group_name_Hall '-P 1'
_symmetry_space_group_name_H-M 'P -1'
_cell_angle_alpha 107.27(7)
_cell_angle_beta 100.16(8)
_cell_angle_gamma 98.05(9)
_cell_formula_units_Z 1
_cell_length_a 9.182(11)
_cell_length_b 9.774(9)
_cell_length_c 11.784(10)
_cell_volume 973.0(18)
_diffrn_radiation_type Mo
_diffrn_radiation_wavelength 0.71073
_exptl_absorpt_coefficient_mu 1.61
_exptl_crystal_density_diffrn 1.243
_exptl_crystal_F_000 384
_cod_data_source_file ka0016.cif
_cod_data_source_block ka0016a
_cod_original_cell_volume 973(2)
_cod_database_code 2000621

loop_
_space_group_symop_id
_space_group_symop_operation_xyz
1 x,y,z
2 -x,-y,-z

loop_
_atom_site_label
_atom_site_fract_x
_atom_site_fract_y
_atom_site_fract_z
_atom_site_U_iso_or_equiv
Ge(1) .07505(5) .11369(4) .10650(4) .261
N(1) .0769(4) .0520(4) -.0576(3) .306
C(12) .1325(3) .0497(3) -.2528(2) .411
C(13) .2175(3) .1100(3) -.3199(2) .508
C(14) .3317(3) .2343(3) -.2604(2) .534
C(15) .3609(3) .2984(3) -.1339(2) .479
C(16) .2760(3) .2382(3) -.0667(2) .426
C(11) .1618(3) .1138(3) -.1262(2) .304
H(12) .0538(3) -.0358(3) -.2937(2) .799
H(13) .1973(3) .0659(3) -.4070(2) .799
H(14) .3903(3) .2756(3) -.3066(2) .799
H(15) .4400(3) .3836(3) -.0929(2) .799
H(16) .2965(3) .2820(3) .0204(2) .799
Si(1) .2153(2) .32890(10) .30470(10) .389
C(9) .1789(7) .3586(6) .4603(5) .658
H(9a) .2459(7) .4459(6) .5169(5) .799
H(9b) .0761(7) .3687(6) .4585(5) .799
H(9c) .1961(7) .2763(6) .4855(5) .799
C(10) .3698(6) .4815(5) .3154(6) .691
H(10a) .4020(6) .5463(5) .3983(6) .799
H(10b) .4534(6) .4419(5) .2905(6) .799
H(10c) .3337(6) .5345(5) .2633(6) .799
N(2) .0579(4) .2985(3) .1909(3) .308
C(1) -.0655(5) .3790(5) .1745(4) .398
C(2) -.0022(7) .5427(5) .2406(5) .599
H(2a) .0780(7) .5755(5) .2070(5) .799
H(2b) -.0817(7) .5959(5) .2304(5) .799
H(2c) .0348(7) .5595(5) .3260(5) .799
C(3) -.1240(7) .3514(6) .0398(5) .701
H(3a) -.1631(7) .2486(6) -.0013(5) .799
H(3b) -.2030(7) .4043(6) .0290(5) .799
H(3c) -.0431(7) .3838(6) .0061(5) .799
C(4) -.1935(6) .3279(6) .2288(6) .716
H(4a) -.2333(6) .2253(6) .1876(6) .799
H(4b) -.1557(6) .3450(6) .3142(6) .799
H(4c) -.2722(6) .3814(6) .2186(6) .799
N(3) .2415(4) .1552(4) .2306(3) .356
C(5) .3561(5) .0688(5) .2541(5) .428
C(6) .4256(6) .0254(6) .1441(5) .568
H(6a) .3484(6) -.0336(6) .0734(5) .799
H(6b) .4711(6) .1119(6) .1303(5) .799
H(6c) .5014(6) -.0295(6) .1593(5) .799
C(7) .2825(7) -.0657(6) .2787(6) .661
H(7a) .2041(7) -.1248(6) .2088(6) .799
H(7b) .3571(7) -.1216(6) .2941(6) .799
H(7c) .2397(7) -.0356(6) .3485(6) .799
C(8) .4806(7) .1622(7) .3650(6) .807
H(8a) .5272(7) .2472(7) .3498(6) .799
H(8b) .4377(7) .1921(7) .4349(6) .799
H(8c) .5551(7) .1061(7) .3804(6) .799

loop_
_geom_angle_atom_site_label_1
_geom_angle_atom_site_label_2
_geom_angle_atom_site_label_3
_geom_angle
N(1) Ge(1) N(1a) 82.50(10)
N(1) Ge(1) N(2) 123.6(2)
N(1) Ge(1) N(3) 124.4(3)
N(1a) Ge(1) N(2) 125.10(10)
N(1a) Ge(1) N(3) 124.60(10)
N(2) Ge(1) N(3) 82.5(2)
Ge(1) N(1) Ge(1a) 97.50(10)
Ge(1) N(1) C(11) 131.8(3)
N(1) C(11) C(16) 119.8(3)
N(1) C(11) C(12) 120.2(4)
N(2) Si(1) N(3) 88.6(3)
C(10) Si(1) N(3) 114.7(4)
C(10) Si(1) N(2) 114.6(3)
C(9) Si(1) N(3) 115.5(3)
C(9) Si(1) N(2) 115.0(3)
C(9) Si(1) C(10) 107.9(3)
Ge(1) N(2) Si(1) 94.8(3)
Si(1) N(2) C(1) 133.6(4)
Ge(1) N(2) C(1) 130.9(4)
N(2) C(1) C(4) 110.0(5)
N(2) C(1) C(3) 109.2(5)
N(2) C(1) C(2) 108.8(5)
C(3) C(1) C(4) 109.9(5)
C(2) C(1) C(4) 109.1(5)
C(2) C(1) C(3) 109.8(5)
Ge(1) N(3) Si(1) 94.2(3)
Si(1) N(3) C(5) 134.4(4)
Ge(1) N(3) C(5) 131.4(4)
N(3) C(5) C(8) 109.4(5)
N(3) C(5) C(7) 109.5(5)
N(3) C(5) C(6) 108.9(5)
C(7) C(5) C(8) 109.4(5)
C(6) C(5) C(8) 108.5(5)
C(6) C(5) C(7) 111.0(5)

loop_
_geom_bond_atom_site_label_1
_geom_bond_atom_site_label_2
_geom_bond_distance
Ge(1) N(1) 1.851(4)
Ge(1) N(1a) 1.852(4)
Ge(1) N(2) 1.829(4)
Ge(1) N(3) 1.824(4)
N(1) C(11) 1.417(5)
Si(1) C(9) 1.867(6)
Si(1) C(10) 1.867(6)
Si(1) N(2) 1.713(4)
Si(1) N(3) 1.735(4)
N(2) C(1) 1.484(6)
C(1) C(2) 1.531(6)
C(1) C(3) 1.512(8)
(1) C(4) 1.526(9)
N(3) C(5) 1.477(7)
C(5) C(6) 1.519(8)
C(5) C(7) 1.521(8)
C(5) C(8) 1.523(7)
